data_7117763
loop_
_publ_author_name
'Nagamoto, Midori'
'Nishimura, Takahiro'

_publ_section_title
;
 Stereoselective hydroacylation of bicyclic alkenes with
 2-hydroxybenzaldehydes catalyzed by hydroxoiridium/diene complexes.
;
_journal_issue 72
_journal_name_full 'Chemical communications (Cambridge, England)'
_journal_page_first 13791
_journal_page_last 13794
_journal_paper_doi 10.1039/c5cc05432j
_journal_volume 51
_journal_year 2015
_chemical_formula_moiety 'C21 H20 Br2 O4 S'
_chemical_formula_sum 'C21 H20 Br2 O4 S'
_chemical_formula_weight 528.25
_chemical_name_systematic
; 
 ? 
;
_space_group_IT_number 4
_symmetry_cell_setting monoclinic
_symmetry_Int_Tables_number 4
_symmetry_space_group_name_Hall 'P 2yb'
_symmetry_space_group_name_H-M 'P 1 21 1'
_atom_sites_solution_hydrogens geom
_atom_sites_solution_primary direct
_atom_sites_solution_secondary difmap
_audit_creation_method SHELXL-97
_audit_update_record
;
2015-05-21 deposited with the CCDC.
2015-07-22 downloaded from the CCDC.
;
_cell_angle_alpha 90.00
_cell_angle_beta 105.742(8)
_cell_angle_gamma 90.00
_cell_formula_units_Z 8
_cell_length_a 10.927(3)
_cell_length_b 19.507(4)
_cell_length_c 19.810(6)
_cell_measurement_reflns_used 3769
_cell_measurement_temperature 93(2)
_cell_measurement_theta_max 68.3
_cell_measurement_theta_min 31.4
_cell_volume 4064.2(19)
_computing_structure_refinement 'SHELXL-97 (Sheldrick, 1997)'
_computing_structure_solution 'SHELXS-97 (Sheldrick, 1990)'
_diffrn_ambient_temperature 93(2)
_diffrn_detector_area_resol_mean 5.8140
_diffrn_measured_fraction_theta_full 0.977
_diffrn_measured_fraction_theta_max 0.977
_diffrn_measurement_device_type 'Rigaku XtaLAB P200'
_diffrn_measurement_method \w
_diffrn_radiation_monochromator graphite
_diffrn_radiation_source 'fine-focus sealed tube'
_diffrn_radiation_type CuK\a
_diffrn_radiation_wavelength 1.54187
_diffrn_reflns_av_R_equivalents 0.0371
_diffrn_reflns_av_sigmaI/netI 0.0448
_diffrn_reflns_limit_h_max 13
_diffrn_reflns_limit_h_min -13
_diffrn_reflns_limit_k_max 18
_diffrn_reflns_limit_k_min -23
_diffrn_reflns_limit_l_max 23
_diffrn_reflns_limit_l_min -23
_diffrn_reflns_number 26845
_diffrn_reflns_theta_full 68.54
_diffrn_reflns_theta_max 68.54
_diffrn_reflns_theta_min 6.97
_exptl_absorpt_coefficient_mu 6.237
_exptl_absorpt_correction_T_max 0.9403
_exptl_absorpt_correction_T_min 0.4352
_exptl_absorpt_correction_type multi-scan
_exptl_absorpt_process_details 'REQAB (Rigaku, 1998)'
_exptl_crystal_colour Colorless
_exptl_crystal_density_diffrn 1.727
_exptl_crystal_density_method 'not measured'
_exptl_crystal_description Prism
_exptl_crystal_F_000 2112
_exptl_crystal_recrystallization_method 'Re-crystallisation from solvent: dichloromethane/methanol'
_exptl_crystal_size_max 0.16
_exptl_crystal_size_mid 0.13
_exptl_crystal_size_min 0.01
_refine_diff_density_max 0.906
_refine_diff_density_min -0.773
_refine_diff_density_rms 0.092
_refine_ls_abs_structure_details 'Flack H D (1983), Acta Cryst. A39, 876-881'
_refine_ls_abs_structure_Flack 0.002(13)
_refine_ls_extinction_method none
_refine_ls_goodness_of_fit_ref 1.048
_refine_ls_hydrogen_treatment constr
_refine_ls_matrix_type full
_refine_ls_number_parameters 1013
_refine_ls_number_reflns 12241
_refine_ls_number_restraints 1
_refine_ls_restrained_S_all 1.048
_refine_ls_R_factor_all 0.0367
_refine_ls_R_factor_gt 0.0346
_refine_ls_shift/su_max 0.001
_refine_ls_shift/su_mean 0.000
_refine_ls_structure_factor_coef Fsqd
_refine_ls_weighting_details 'calc w=1/[\s^2^(Fo^2^)+(0.0535P)^2^+0.6683P] where P=(Fo^2^+2Fc^2^)/3'
_refine_ls_weighting_scheme calc
_refine_ls_wR_factor_gt 0.0881
_refine_ls_wR_factor_ref 0.0888
_reflns_number_gt 11467
_reflns_number_total 12241
_reflns_threshold_expression >2sigma(I)
_cod_data_source_file c5cc05432j2.cif
_cod_data_source_block 50519mn
_cod_depositor_comments
;
The following automatic conversions were performed:

'_exptl_absorpt_correction_type' value 'Multi-scan' changed to
'multi-scan' according to
/usr/data/users/saulius/crontab/automatic-downloads/current/RSC/lib/dictionaries/cif_core.dic
dictionary named 'cif_core.dic' version 2.4.2 from 2011-04-26.

Automatic conversion script
Id: cif_fix_values 3271 2015-04-21 07:52:19Z andrius 
;
_cod_original_sg_symbol_H-M 'P 21'
_cod_database_code 7117763

loop_
_symmetry_equiv_pos_as_xyz
'x, y, z'
'-x, y+1/2, -z'

loop_
_atom_site_label
_atom_site_type_symbol
_atom_site_fract_x
_atom_site_fract_y
_atom_site_fract_z
_atom_site_U_iso_or_equiv
_atom_site_adp_type
_atom_site_occupancy
_atom_site_symmetry_multiplicity
_atom_site_calc_flag
_atom_site_refinement_flags
C1 C 0.3685(4) 0.3416(3) 0.3199(2) 0.0187(11) Uani 1 1 d .
C2 C 0.2599(5) 0.3810(3) 0.2990(3) 0.0246(13) Uani 1 1 d .
H45 H 0.1802 0.3600 0.2784 0.029 Uiso 1 1 calc R
C3 C 0.2678(5) 0.4517(3) 0.3084(3) 0.0285(14) Uani 1 1 d .
H46 H 0.1931 0.4790 0.2943 0.034 Uiso 1 1 calc R
C4 C 0.3859(5) 0.4828(3) 0.3387(3) 0.0278(13) Uani 1 1 d .
C5 C 0.4936(5) 0.4419(3) 0.3584(3) 0.0249(13) Uani 1 1 d .
H47 H 0.5739 0.4627 0.3786 0.030 Uiso 1 1 calc R
C6 C 0.4865(5) 0.3716(3) 0.3494(3) 0.0219(12) Uani 1 1 d .
H48 H 0.5609 0.3442 0.3632 0.026 Uiso 1 1 calc R
C7 C 0.3932(6) 0.5576(3) 0.3506(4) 0.0384(16) Uani 1 1 d .
H69 H 0.4701 0.5756 0.3405 0.058 Uiso 1 1 calc R
H70 H 0.3962 0.5673 0.3996 0.058 Uiso 1 1 calc R
H71 H 0.3181 0.5797 0.3196 0.058 Uiso 1 1 calc R
C8 C 0.4299(4) 0.2296(3) 0.4473(2) 0.0187(11) Uani 1 1 d .
C9 C 0.4245(5) 0.2784(3) 0.4981(3) 0.0201(11) Uani 1 1 d .
C10 C 0.5177(5) 0.2812(3) 0.5610(3) 0.0229(12) Uani 1 1 d .
H49 H 0.5135 0.3143 0.5955 0.028 Uiso 1 1 calc R
C11 C 0.6163(4) 0.2354(3) 0.5729(3) 0.0203(11) Uani 1 1 d .
C12 C 0.6243(4) 0.1859(3) 0.5238(3) 0.0187(11) Uani 1 1 d .
H50 H 0.6943 0.1551 0.5330 0.022 Uiso 1 1 calc R
C13 C 0.5291(5) 0.1818(3) 0.4612(3) 0.0201(11) Uani 1 1 d .
C14 C 0.5391(5) 0.1220(3) 0.4140(3) 0.0239(12) Uani 1 1 d .
C15 C 0.4208(5) 0.0798(3) 0.3817(3) 0.0239(12) Uani 1 1 d .
H31 H 0.3479 0.1102 0.3583 0.029 Uiso 1 1 calc R
C16 C 0.4404(7) 0.0239(4) 0.3313(3) 0.0395(16) Uani 1 1 d .
H1 H 0.3782 0.0288 0.2848 0.047 Uiso 1 1 calc R
H2 H 0.5273 0.0260 0.3253 0.047 Uiso 1 1 calc R
C17 C 0.4198(7) -0.0427(3) 0.3660(3) 0.0396(16) Uani 1 1 d .
H32 H 0.4582 -0.0838 0.3496 0.047 Uiso 1 1 calc R
C18 C 0.2800(7) -0.0495(4) 0.3613(4) 0.0479(19) Uani 1 1 d .
H3 H 0.2607 -0.0956 0.3765 0.058 Uiso 1 1 calc R
H4 H 0.2273 -0.0414 0.3128 0.058 Uiso 1 1 calc R
C19 C 0.2564(6) 0.0063(4) 0.4115(4) 0.0466(18) Uani 1 1 d .
H5 H 0.1953 0.0411 0.3860 0.056 Uiso 1 1 calc R
H6 H 0.2242 -0.0139 0.4492 0.056 Uiso 1 1 calc R
C20 C 0.3891(6) 0.0371(3) 0.4409(3) 0.0328(14) Uani 1 1 d .
H33 H 0.4018 0.0619 0.4864 0.039 Uiso 1 1 calc R
C21 C 0.4751(6) -0.0255(4) 0.4437(3) 0.0363(15) Uani 1 1 d .
H7 H 0.4599 -0.0620 0.4753 0.044 Uiso 1 1 calc R
H8 H 0.5665 -0.0136 0.4558 0.044 Uiso 1 1 calc R
C22 C 0.8685(5) 0.3245(3) 0.3198(3) 0.0229(13) Uani 1 1 d .
C23 C 0.7600(5) 0.2836(3) 0.2965(3) 0.0239(13) Uani 1 1 d .
H51 H 0.6796 0.3036 0.2750 0.029 Uiso 1 1 calc R
C24 C 0.7722(5) 0.2145(3) 0.3053(3) 0.0251(13) Uani 1 1 d .
H52 H 0.6989 0.1864 0.2903 0.030 Uiso 1 1 calc R
C25 C 0.8889(5) 0.1842(3) 0.3357(3) 0.0250(13) Uani 1 1 d .
C26 C 0.9959(5) 0.2252(3) 0.3578(3) 0.0265(13) Uani 1 1 d .
H53 H 1.0761 0.2049 0.3791 0.032 Uiso 1 1 calc R
C27 C 0.9860(5) 0.2960(3) 0.3489(3) 0.0251(13) Uani 1 1 d .
H54 H 1.0595 0.3242 0.3628 0.030 Uiso 1 1 calc R
C28 C 0.8997(6) 0.1066(3) 0.3451(3) 0.0319(14) Uani 1 1 d .
H72 H 0.8726 0.0842 0.2991 0.048 Uiso 1 1 calc R
H73 H 0.8453 0.0913 0.3742 0.048 Uiso 1 1 calc R
H74 H 0.9882 0.0943 0.3680 0.048 Uiso 1 1 calc R
C29 C 0.9253(4) 0.4334(3) 0.4492(3) 0.0183(11) Uani 1 1 d .
C30 C 0.9213(4) 0.3829(3) 0.4986(3) 0.0186(11) Uani 1 1 d .
C31 C 1.0124(5) 0.3796(3) 0.5630(3) 0.0235(12) Uani 1 1 d .
H55 H 1.0082 0.3459 0.5970 0.028 Uiso 1 1 calc R
C32 C 1.1098(5) 0.4276(3) 0.5756(3) 0.0217(12) Uani 1 1 d .
C33 C 1.1161(5) 0.4780(3) 0.5287(3) 0.0217(12) Uani 1 1 d .
H56 H 1.1851 0.5095 0.5391 0.026 Uiso 1 1 calc R
C34 C 1.0209(4) 0.4832(3) 0.4653(3) 0.0183(11) Uani 1 1 d .
C35 C 1.0284(5) 0.5468(3) 0.4208(3) 0.0220(12) Uani 1 1 d .
C36 C 0.9080(5) 0.5863(3) 0.3871(3) 0.0236(12) Uani 1 1 d .
H34 H 0.8682 0.5679 0.3390 0.028 Uiso 1 1 calc R
C37 C 0.8092(5) 0.5865(3) 0.4304(3) 0.0344(14) Uani 1 1 d .
H9 H 0.7281 0.5655 0.4035 0.041 Uiso 1 1 calc R
H10 H 0.8417 0.5609 0.4749 0.041 Uiso 1 1 calc R
C38 C 0.7910(6) 0.6623(3) 0.4448(3) 0.0344(14) Uani 1 1 d .
H35 H 0.7552 0.6713 0.4853 0.041 Uiso 1 1 calc R
C39 C 0.7209(5) 0.6974(4) 0.3767(3) 0.0329(14) Uani 1 1 d .
H11 H 0.6966 0.7448 0.3855 0.039 Uiso 1 1 calc R
H12 H 0.6435 0.6716 0.3524 0.039 Uiso 1 1 calc R
C40 C 0.8191(6) 0.6971(4) 0.3337(3) 0.0394(16) Uani 1 1 d .
H13 H 0.7879 0.6701 0.2901 0.047 Uiso 1 1 calc R
H14 H 0.8381 0.7444 0.3213 0.047 Uiso 1 1 calc R
C41 C 0.9361(5) 0.6638(3) 0.3827(3) 0.0320(14) Uani 1 1 d .
H36 H 1.0180 0.6743 0.3715 0.038 Uiso 1 1 calc R
C42 C 0.9279(5) 0.6897(4) 0.4540(3) 0.0332(14) Uani 1 1 d .
H37 H 0.9334 0.7403 0.4580 0.040 Uiso 1 1 calc R
H38 H 0.9911 0.6680 0.4936 0.040 Uiso 1 1 calc R
C43 C 0.5438(4) 0.7338(3) 0.1787(2) 0.0208(11) Uani 1 1 d .
C44 C 0.6301(4) 0.7101(3) 0.1448(3) 0.0231(13) Uani 1 1 d .
H57 H 0.6865 0.7404 0.1306 0.028 Uiso 1 1 calc R
C45 C 0.6315(5) 0.6403(3) 0.1322(3) 0.0248(13) Uani 1 1 d .
H58 H 0.6917 0.6224 0.1101 0.030 Uiso 1 1 calc R
C46 C 0.5485(5) 0.5963(3) 0.1506(3) 0.0266(13) Uani 1 1 d .
C47 C 0.4645(5) 0.6217(3) 0.1854(3) 0.0285(14) Uani 1 1 d .
H59 H 0.4084 0.5911 0.1996 0.034 Uiso 1 1 calc R
C48 C 0.4608(5) 0.6913(3) 0.1998(3) 0.0234(12) Uani 1 1 d .
H60 H 0.4027 0.7089 0.2235 0.028 Uiso 1 1 calc R
C49 C 0.4756(4) 0.8481(3) 0.0555(2) 0.0184(11) Uani 1 1 d .
C50 C 0.4229(4) 0.7994(3) 0.0046(3) 0.0190(11) Uani 1 1 d .
C51 C 0.4527(5) 0.7990(3) -0.0593(3) 0.0208(12) Uani 1 1 d .
H61 H 0.4142 0.7668 -0.0947 0.025 Uiso 1 1 calc R
C52 C 0.5398(4) 0.8465(3) -0.0702(2) 0.0189(11) Uani 1 1 d .
C53 C 0.5944(4) 0.8940(3) -0.0203(3) 0.0196(11) Uani 1 1 d .
H62 H 0.6545 0.9255 -0.0291 0.023 Uiso 1 1 calc R
C54 C 0.5629(4) 0.8967(3) 0.0435(2) 0.0180(11) Uani 1 1 d .
C55 C 0.6237(5) 0.9551(3) 0.0919(3) 0.0210(12) Uani 1 1 d .
C56 C 0.5409(5) 0.9969(3) 0.1265(3) 0.0236(12) Uani 1 1 d .
H39 H 0.4959 0.9664 0.1526 0.028 Uiso 1 1 calc R
C57 C 0.6162(5) 1.0538(3) 0.1755(3) 0.0265(13) Uani 1 1 d .
H15 H 0.6059 1.0493 0.2234 0.032 Uiso 1 1 calc R
H16 H 0.7079 1.0515 0.1780 0.032 Uiso 1 1 calc R
C58 C 0.5571(5) 1.1212(3) 0.1410(3) 0.0291(13) Uani 1 1 d .
H40 H 0.6129 1.1624 0.1540 0.035 Uiso 1 1 calc R
C59 C 0.4248(6) 1.1287(4) 0.1526(3) 0.0371(16) Uani 1 1 d .
H17 H 0.3875 1.1741 0.1368 0.045 Uiso 1 1 calc R
H18 H 0.4278 1.1223 0.2026 0.045 Uiso 1 1 calc R
C60 C 0.3476(5) 1.0696(4) 0.1061(4) 0.0397(16) Uani 1 1 d .
H19 H 0.3199 1.0349 0.1353 0.048 Uiso 1 1 calc R
H20 H 0.2720 1.0879 0.0711 0.048 Uiso 1 1 calc R
C61 C 0.4442(5) 1.0391(3) 0.0702(3) 0.0299(13) Uani 1 1 d .
H41 H 0.4057 1.0142 0.0254 0.036 Uiso 1 1 calc R
C62 C 0.5233(6) 1.1020(3) 0.0631(3) 0.0330(14) Uani 1 1 d .
H21 H 0.4726 1.1378 0.0325 0.040 Uiso 1 1 calc R
H22 H 0.5990 1.0903 0.0470 0.040 Uiso 1 1 calc R
C63 C 1.0465(5) 0.7489(3) 0.1769(3) 0.0233(12) Uani 1 1 d .
C64 C 1.1374(5) 0.7841(4) 0.1525(3) 0.0295(14) Uani 1 1 d .
H63 H 1.1987 0.7595 0.1361 0.035 Uiso 1 1 calc R
C65 C 1.1375(5) 0.8538(4) 0.1524(3) 0.0315(14) Uani 1 1 d .
H64 H 1.2007 0.8774 0.1367 0.038 Uiso 1 1 calc R
C66 C 1.0456(5) 0.8924(4) 0.1753(3) 0.0292(14) Uani 1 1 d .
C67 C 0.9572(5) 0.8556(3) 0.1994(3) 0.0265(13) Uani 1 1 d .
H65 H 0.8955 0.8800 0.2157 0.032 Uiso 1 1 calc R
C68 C 0.9559(5) 0.7854(3) 0.2006(3) 0.0282(14) Uani 1 1 d .
H66 H 0.8941 0.7616 0.2174 0.034 Uiso 1 1 calc R
C69 C 1.0443(6) 0.9673(4) 0.1711(4) 0.0425(17) Uani 1 1 d .
H75 H 1.0161 0.9863 0.2102 0.064 Uiso 1 1 calc R
H76 H 0.9858 0.9819 0.1266 0.064 Uiso 1 1 calc R
H77 H 1.1301 0.9840 0.1738 0.064 Uiso 1 1 calc R
C70 C 0.9751(5) 0.6453(3) 0.0381(3) 0.0234(12) Uani 1 1 d .
C71 C 0.9191(4) 0.6958(3) -0.0087(3) 0.0209(12) Uani 1 1 d .
C72 C 0.9446(5) 0.7014(3) -0.0741(3) 0.0240(12) Uani 1 1 d .
H67 H 0.9027 0.7345 -0.1075 0.029 Uiso 1 1 calc R
C73 C 1.0332(5) 0.6569(3) -0.0881(3) 0.0219(12) Uani 1 1 d .
C74 C 1.0882(5) 0.6059(3) -0.0421(3) 0.0249(12) Uani 1 1 d .
H68 H 1.1477 0.5758 -0.0537 0.030 Uiso 1 1 calc R
C75 C 1.0578(4) 0.5976(3) 0.0217(3) 0.0218(12) Uani 1 1 d .
C76 C 1.1107(5) 0.5338(3) 0.0638(3) 0.0252(12) Uani 1 1 d .
C77 C 1.0229(5) 0.4926(3) 0.0959(3) 0.0239(12) Uani 1 1 d .
H42 H 1.0269 0.5118 0.1433 0.029 Uiso 1 1 calc R
C78 C 0.8813(5) 0.4899(4) 0.0518(4) 0.0410(16) Uani 1 1 d .
H23 H 0.8252 0.5112 0.0776 0.049 Uiso 1 1 calc R
H24 H 0.8697 0.5141 0.0065 0.049 Uiso 1 1 calc R
C79 C 0.8529(6) 0.4149(4) 0.0402(3) 0.0410(17) Uani 1 1 d .
H43 H 0.7780 0.4041 -0.0002 0.049 Uiso 1 1 calc R
C80 C 0.8524(6) 0.3793(4) 0.1091(4) 0.0404(16) Uani 1 1 d .
H25 H 0.7967 0.4039 0.1330 0.048 Uiso 1 1 calc R
H26 H 0.8232 0.3313 0.1007 0.048 Uiso 1 1 calc R
C81 C 0.9904(6) 0.3826(4) 0.1519(3) 0.0402(16) Uani 1 1 d .
H27 H 0.9998 0.4112 0.1943 0.048 Uiso 1 1 calc R
H28 H 1.0238 0.3361 0.1664 0.048 Uiso 1 1 calc R
C82 C 1.0573(5) 0.4140(4) 0.1035(3) 0.0409(17) Uani 1 1 d .
H44 H 1.1507 0.4044 0.1162 0.049 Uiso 1 1 calc R
C83 C 0.9854(6) 0.3877(4) 0.0321(3) 0.0377(15) Uani 1 1 d .
H29 H 0.9887 0.3372 0.0280 0.045 Uiso 1 1 calc R
H30 H 1.0114 0.4100 -0.0068 0.045 Uiso 1 1 calc R
S1 S 0.35771(11) 0.25282(7) 0.31219(6) 0.0206(3) Uani 1 1 d .
S2 S 0.85627(11) 0.41352(8) 0.31415(6) 0.0238(3) Uani 1 1 d .
S3 S 0.53536(11) 0.82232(7) 0.19001(6) 0.0206(3) Uani 1 1 d .
S4 S 1.04275(12) 0.65974(8) 0.17565(7) 0.0279(3) Uani 1 1 d .
O1 O 0.4772(3) 0.2258(2) 0.31076(18) 0.0265(9) Uani 1 1 d .
O2 O 0.2434(3) 0.2335(2) 0.26152(18) 0.0275(9) Uani 1 1 d .
O3 O 0.3307(3) 0.2291(2) 0.38592(17) 0.0212(8) Uani 1 1 d .
O4 O 0.6439(3) 0.1064(2) 0.4099(2) 0.0322(10) Uani 1 1 d .
O5 O 0.7432(4) 0.4341(2) 0.26364(19) 0.0312(9) Uani 1 1 d .
O6 O 0.9766(3) 0.4428(2) 0.31460(19) 0.0274(9) Uani 1 1 d .
O7 O 0.8278(3) 0.4366(2) 0.38756(17) 0.0197(8) Uani 1 1 d .
O8 O 1.1321(3) 0.5656(2) 0.4192(2) 0.0287(9) Uani 1 1 d .
O9 O 0.4705(3) 0.8385(2) 0.24090(19) 0.0292(9) Uani 1 1 d .
O10 O 0.6556(3) 0.8527(2) 0.19347(18) 0.0266(9) Uani 1 1 d .
O11 O 0.4376(3) 0.8484(2) 0.11744(17) 0.0192(8) Uani 1 1 d .
O12 O 0.7308(3) 0.9690(2) 0.0945(2) 0.0288(9) Uani 1 1 d .
O13 O 1.1628(4) 0.6340(2) 0.1736(2) 0.0352(10) Uani 1 1 d .
O14 O 0.9804(4) 0.6342(2) 0.2250(2) 0.0363(10) Uani 1 1 d .
O15 O 0.9417(3) 0.6396(2) 0.10165(18) 0.0242(8) Uani 1 1 d .
O16 O 1.2164(3) 0.5163(2) 0.0656(2) 0.0329(10) Uani 1 1 d .
Br5 Br 0.30711(5) 0.73379(3) 0.01935(3) 0.02264(13) Uani 1 1 d .
Br6 Br 0.57999(5) 0.84430(3) -0.15719(3) 0.02576(13) Uani 1 1 d .
Br7 Br 0.79990(5) 0.75602(3) 0.01156(3) 0.02846(15) Uani 1 1 d .
Br8 Br 1.07622(6) 0.66842(4) -0.17358(3) 0.03380(15) Uani 1 1 d .
Br3 Br 1.23647(5) 0.42041(3) 0.66240(3) 0.03088(15) Uani 1 1 d .
Br4 Br 0.79007(5) 0.31755(3) 0.47993(3) 0.02653(14) Uani 1 1 d .
Br1 Br 0.74666(5) 0.24140(3) 0.65879(3) 0.02683(14) Uani 1 1 d .
Br2 Br 0.28947(5) 0.34127(3) 0.48276(3) 0.02397(13) Uani 1 1 d .
C84 C 0.5506(6) 0.5202(4) 0.1348(3) 0.0384(16) Uani 1 1 d .
H78 H 0.6365 0.5068 0.1337 0.058 Uiso 1 1 calc R
H79 H 0.4906 0.5106 0.0891 0.058 Uiso 1 1 calc R
H80 H 0.5261 0.4941 0.1713 0.058 Uiso 1 1 calc R

loop_
_atom_site_aniso_label
_atom_site_aniso_U_11
_atom_site_aniso_U_22
_atom_site_aniso_U_33
_atom_site_aniso_U_23
_atom_site_aniso_U_13
_atom_site_aniso_U_12
C1 0.023(2) 0.018(3) 0.015(2) 0.005(2) 0.0064(18) 0.002(2)
C2 0.021(2) 0.026(4) 0.030(3) 0.001(2) 0.012(2) -0.003(2)
C3 0.024(3) 0.032(4) 0.030(3) 0.005(3) 0.007(2) 0.005(3)
C4 0.033(3) 0.026(4) 0.034(3) -0.001(3) 0.024(2) -0.004(3)
C5 0.025(3) 0.024(4) 0.027(3) 0.000(2) 0.009(2) -0.003(2)
C6 0.020(2) 0.025(4) 0.024(3) -0.002(2) 0.012(2) 0.003(2)
C7 0.049(4) 0.026(4) 0.049(4) -0.002(3) 0.027(3) -0.003(3)
C8 0.019(2) 0.019(3) 0.017(2) 0.001(2) 0.0039(18) -0.006(2)
C9 0.027(3) 0.016(3) 0.021(3) 0.001(2) 0.014(2) -0.003(2)
C10 0.030(3) 0.017(3) 0.027(3) -0.004(2) 0.017(2) -0.006(2)
C11 0.018(2) 0.024(3) 0.020(2) 0.005(2) 0.0066(18) -0.001(2)
C12 0.018(2) 0.013(3) 0.030(3) 0.009(2) 0.014(2) 0.003(2)
C13 0.024(2) 0.013(3) 0.027(3) 0.002(2) 0.013(2) -0.002(2)
C14 0.031(3) 0.020(3) 0.023(3) 0.004(2) 0.011(2) 0.001(2)
C15 0.037(3) 0.018(3) 0.017(3) -0.001(2) 0.009(2) 0.003(3)
C16 0.069(4) 0.027(4) 0.028(3) -0.006(3) 0.021(3) -0.014(3)
C17 0.071(4) 0.019(4) 0.039(4) -0.002(3) 0.034(3) -0.001(3)
C18 0.081(5) 0.023(4) 0.044(4) -0.012(3) 0.022(4) -0.021(4)
C19 0.044(3) 0.039(5) 0.062(5) -0.009(4) 0.022(3) -0.006(3)
C20 0.044(3) 0.029(4) 0.033(3) -0.015(3) 0.024(3) -0.014(3)
C21 0.043(3) 0.030(4) 0.039(4) 0.010(3) 0.015(3) 0.002(3)
C22 0.023(2) 0.031(4) 0.017(2) -0.005(2) 0.0074(19) -0.002(2)
C23 0.016(2) 0.036(4) 0.020(3) -0.008(2) 0.0051(19) -0.003(2)
C24 0.024(3) 0.034(4) 0.020(3) -0.006(2) 0.013(2) -0.005(2)
C25 0.028(3) 0.034(4) 0.018(3) -0.005(2) 0.014(2) -0.001(3)
C26 0.023(2) 0.039(4) 0.019(3) 0.004(3) 0.010(2) -0.001(3)
C27 0.024(3) 0.028(4) 0.023(3) 0.002(2) 0.008(2) -0.001(2)
C28 0.044(3) 0.027(4) 0.028(3) 0.002(3) 0.014(3) 0.002(3)
C29 0.019(2) 0.020(3) 0.019(2) 0.002(2) 0.0095(19) 0.006(2)
C30 0.018(2) 0.022(3) 0.018(3) -0.003(2) 0.0090(19) 0.001(2)
C31 0.037(3) 0.020(3) 0.021(3) -0.002(2) 0.021(2) 0.002(3)
C32 0.023(2) 0.025(3) 0.018(3) -0.003(2) 0.0063(19) 0.002(2)
C33 0.022(2) 0.028(4) 0.018(3) 0.002(2) 0.009(2) 0.005(2)
C34 0.015(2) 0.022(3) 0.020(3) -0.002(2) 0.0083(19) 0.003(2)
C35 0.024(3) 0.027(4) 0.017(3) -0.005(2) 0.0093(19) 0.001(2)
C36 0.022(2) 0.027(4) 0.024(3) 0.000(2) 0.010(2) 0.001(2)
C37 0.035(3) 0.030(4) 0.047(4) 0.005(3) 0.026(3) 0.000(3)
C38 0.052(3) 0.026(4) 0.035(3) 0.002(3) 0.028(3) 0.006(3)
C39 0.028(3) 0.037(4) 0.035(3) 0.000(3) 0.011(2) 0.003(3)
C40 0.052(4) 0.039(4) 0.030(3) 0.004(3) 0.015(3) -0.002(3)
C41 0.033(3) 0.032(4) 0.036(3) 0.009(3) 0.017(2) 0.003(3)
C42 0.039(3) 0.029(4) 0.032(3) 0.000(3) 0.008(2) -0.002(3)
C43 0.024(2) 0.025(3) 0.016(2) 0.002(2) 0.0093(18) 0.003(2)
C44 0.018(2) 0.031(4) 0.020(3) 0.001(2) 0.0063(19) -0.001(2)
C45 0.021(2) 0.031(4) 0.022(3) 0.000(2) 0.005(2) 0.002(2)
C46 0.025(2) 0.030(4) 0.022(3) 0.003(2) 0.000(2) 0.004(2)
C47 0.030(3) 0.031(4) 0.025(3) 0.007(3) 0.007(2) -0.002(3)
C48 0.022(2) 0.028(4) 0.023(3) -0.002(2) 0.011(2) -0.001(2)
C49 0.019(2) 0.025(3) 0.015(2) -0.002(2) 0.0105(18) 0.003(2)
C50 0.020(2) 0.013(3) 0.025(3) 0.002(2) 0.008(2) 0.004(2)
C51 0.023(2) 0.025(4) 0.016(2) -0.005(2) 0.0058(19) 0.005(2)
C52 0.022(2) 0.021(3) 0.015(2) -0.002(2) 0.0072(18) 0.005(2)
C53 0.022(2) 0.016(3) 0.023(3) 0.006(2) 0.009(2) 0.001(2)
C54 0.019(2) 0.021(3) 0.013(2) -0.002(2) 0.0017(17) 0.005(2)
C55 0.024(3) 0.021(3) 0.018(3) 0.002(2) 0.0052(19) -0.003(2)
C56 0.029(3) 0.019(3) 0.027(3) -0.002(2) 0.014(2) -0.009(2)
C57 0.039(3) 0.023(4) 0.019(3) -0.002(2) 0.008(2) 0.000(3)
C58 0.038(3) 0.017(4) 0.032(3) -0.001(2) 0.007(2) -0.004(3)
C59 0.041(3) 0.037(4) 0.034(3) -0.005(3) 0.010(3) 0.007(3)
C60 0.031(3) 0.027(4) 0.064(4) -0.003(3) 0.018(3) 0.005(3)
C61 0.031(3) 0.024(4) 0.032(3) -0.011(3) 0.005(2) -0.002(3)
C62 0.051(3) 0.023(4) 0.027(3) 0.006(3) 0.014(3) 0.000(3)
C63 0.025(2) 0.025(4) 0.020(3) -0.004(2) 0.0070(19) 0.002(2)
C64 0.025(3) 0.044(5) 0.022(3) 0.004(3) 0.010(2) 0.012(3)
C65 0.031(3) 0.033(4) 0.035(3) 0.007(3) 0.015(2) 0.002(3)
C66 0.023(3) 0.037(4) 0.023(3) 0.001(3) -0.001(2) 0.002(3)
C67 0.020(2) 0.030(4) 0.033(3) -0.008(3) 0.012(2) 0.002(2)
C68 0.024(3) 0.040(4) 0.023(3) -0.003(3) 0.010(2) -0.004(3)
C69 0.036(3) 0.028(4) 0.059(5) 0.007(3) 0.006(3) -0.001(3)
C70 0.020(2) 0.033(4) 0.019(3) -0.005(2) 0.009(2) -0.005(2)
C71 0.017(2) 0.023(3) 0.026(3) -0.002(2) 0.010(2) 0.003(2)
C72 0.021(2) 0.023(3) 0.029(3) 0.000(2) 0.009(2) -0.006(2)
C73 0.027(2) 0.025(3) 0.020(3) -0.003(2) 0.017(2) -0.003(2)
C74 0.023(2) 0.022(3) 0.031(3) -0.004(2) 0.010(2) -0.005(2)
C75 0.019(2) 0.024(3) 0.024(3) -0.005(2) 0.009(2) -0.004(2)
C76 0.025(3) 0.026(4) 0.025(3) -0.009(2) 0.007(2) -0.001(2)
C77 0.023(2) 0.018(3) 0.032(3) -0.001(2) 0.010(2) 0.000(2)
C78 0.032(3) 0.037(4) 0.054(4) -0.001(3) 0.011(3) -0.003(3)
C79 0.041(3) 0.028(4) 0.042(4) 0.004(3) -0.010(3) -0.014(3)
C80 0.045(3) 0.035(4) 0.044(4) -0.011(3) 0.017(3) -0.007(3)
C81 0.051(4) 0.028(4) 0.036(4) 0.000(3) 0.002(3) 0.005(3)
C82 0.028(3) 0.050(5) 0.046(4) 0.005(3) 0.013(3) 0.012(3)
C83 0.067(4) 0.021(4) 0.031(3) 0.000(3) 0.025(3) 0.004(3)
S1 0.0254(6) 0.0215(8) 0.0164(6) -0.0019(5) 0.0082(5) -0.0002(5)
S2 0.0269(6) 0.0285(9) 0.0174(6) -0.0004(6) 0.0087(5) -0.0013(6)
S3 0.0250(6) 0.0229(8) 0.0157(6) -0.0021(5) 0.0084(5) -0.0029(5)
S4 0.0307(6) 0.0327(9) 0.0190(6) -0.0017(6) 0.0047(5) 0.0027(6)
O1 0.0309(18) 0.030(3) 0.0229(18) 0.0028(17) 0.0153(15) 0.0029(18)
O2 0.0371(19) 0.024(2) 0.0201(18) -0.0057(17) 0.0063(15) -0.0070(19)
O3 0.0223(16) 0.022(2) 0.0209(18) 0.0000(16) 0.0084(13) -0.0037(16)
O4 0.030(2) 0.034(3) 0.039(2) -0.0013(19) 0.0191(17) 0.0063(19)
O5 0.038(2) 0.032(3) 0.0200(19) 0.0007(18) 0.0010(15) 0.0048(19)
O6 0.0323(19) 0.029(3) 0.027(2) 0.0030(17) 0.0191(16) -0.0032(18)
O7 0.0219(17) 0.022(2) 0.0160(17) 0.0000(15) 0.0074(13) 0.0012(15)
O8 0.0268(19) 0.029(3) 0.035(2) 0.0056(18) 0.0177(16) -0.0027(18)
O9 0.040(2) 0.028(3) 0.0258(19) -0.0013(18) 0.0189(16) 0.0035(18)
O10 0.0260(18) 0.030(3) 0.0219(19) -0.0026(17) 0.0033(14) -0.0113(17)
O11 0.0204(16) 0.023(2) 0.0185(17) -0.0011(16) 0.0117(13) -0.0008(16)
O12 0.0274(19) 0.029(3) 0.034(2) -0.0021(18) 0.0146(16) -0.0093(17)
O13 0.0279(19) 0.036(3) 0.039(2) -0.009(2) 0.0036(17) 0.0082(18)
O14 0.053(2) 0.029(3) 0.031(2) 0.0046(19) 0.0167(19) -0.003(2)
O15 0.0266(18) 0.028(2) 0.0207(18) -0.0032(16) 0.0119(14) -0.0003(16)
O16 0.0247(19) 0.039(3) 0.039(2) 0.0007(19) 0.0144(16) 0.0065(18)
Br5 0.0228(2) 0.0243(3) 0.0230(3) -0.0040(2) 0.00995(19) -0.0058(2)
Br6 0.0330(3) 0.0295(4) 0.0188(3) -0.0031(2) 0.0140(2) -0.0019(3)
Br7 0.0268(3) 0.0346(4) 0.0291(3) 0.0029(3) 0.0162(2) 0.0088(2)
Br8 0.0446(3) 0.0357(4) 0.0289(3) -0.0013(3) 0.0232(2) 0.0035(3)
Br3 0.0359(3) 0.0309(4) 0.0217(3) 0.0017(3) 0.0008(2) 0.0008(3)
Br4 0.0251(3) 0.0311(4) 0.0257(3) 0.0037(2) 0.0108(2) -0.0057(2)
Br1 0.0281(3) 0.0301(4) 0.0213(3) 0.0036(2) 0.0049(2) 0.0011(3)
Br2 0.0221(2) 0.0251(4) 0.0263(3) -0.0048(2) 0.0092(2) 0.0046(2)
C84 0.042(3) 0.030(4) 0.038(4) -0.002(3) 0.004(3) 0.007(3)

loop_
_atom_type_symbol
_atom_type_description
_atom_type_scat_dispersion_real
_atom_type_scat_dispersion_imag
_atom_type_scat_source
C C 0.0181 0.0091 'International Tables Vol C Tables 4.2.6.8 and 6.1.1.4'
H H 0.0000 0.0000 'International Tables Vol C Tables 4.2.6.8 and 6.1.1.4'
O O 0.0492 0.0322 'International Tables Vol C Tables 4.2.6.8 and 6.1.1.4'
S S 0.3331 0.5567 'International Tables Vol C Tables 4.2.6.8 and 6.1.1.4'
Br Br -0.6763 1.2805 'International Tables Vol C Tables 4.2.6.8 and 6.1.1.4'

loop_
_geom_angle_atom_site_label_1
_geom_angle_atom_site_label_2
_geom_angle_atom_site_label_3
_geom_angle
C2 C1 C6 121.0(6)
C2 C1 S1 119.8(4)
C6 C1 S1 119.2(4)
C1 C2 C3 119.7(5)
C2 C3 C4 120.1(5)
C5 C4 C3 118.9(6)
C5 C4 C7 121.2(6)
C3 C4 C7 119.9(6)
C6 C5 C4 121.3(5)
C5 C6 C1 119.0(5)
O3 C8 C9 117.3(5)
O3 C8 C13 123.0(5)
C9 C8 C13 119.6(4)
C10 C9 C8 120.8(5)
C10 C9 Br2 118.3(4)
C8 C9 Br2 120.8(4)
C11 C10 C9 118.8(5)
C10 C11 C12 121.9(5)
C10 C11 Br1 118.5(4)
C12 C11 Br1 119.6(4)
C13 C12 C11 119.4(5)
C12 C13 C8 119.3(5)
C12 C13 C14 115.7(5)
C8 C13 C14 125.0(5)
O4 C14 C15 123.3(5)
O4 C14 C13 117.6(5)
C15 C14 C13 118.7(4)
C14 C15 C16 114.0(5)
C14 C15 C20 108.1(4)
C16 C15 C20 102.1(5)
C17 C16 C15 104.5(5)
C18 C17 C16 108.7(6)
C18 C17 C21 101.4(5)
C16 C17 C21 101.7(5)
C17 C18 C19 104.0(5)
C20 C19 C18 102.4(5)
C21 C20 C19 102.0(5)
C21 C20 C15 101.3(4)
C19 C20 C15 107.8(5)
C20 C21 C17 93.8(5)
C27 C22 C23 121.3(6)
C27 C22 S2 118.4(4)
C23 C22 S2 120.3(4)
C24 C23 C22 118.6(5)
C23 C24 C25 121.7(5)
C24 C25 C26 119.3(6)
C24 C25 C28 120.5(5)
C26 C25 C28 120.2(5)
C25 C26 C27 120.1(5)
C22 C27 C26 119.0(5)
O7 C29 C30 119.0(5)
O7 C29 C34 121.2(5)
C30 C29 C34 119.5(4)
C31 C30 C29 121.6(5)
C31 C30 Br4 117.9(4)
C29 C30 Br4 120.5(4)
C32 C31 C30 117.2(5)
C33 C32 C31 122.7(5)
C33 C32 Br3 120.7(4)
C31 C32 Br3 116.6(4)
C32 C33 C34 120.0(5)
C29 C34 C33 118.8(5)
C29 C34 C35 125.6(4)
C33 C34 C35 115.5(5)
O8 C35 C36 123.1(5)
O8 C35 C34 117.3(5)
C36 C35 C34 119.3(4)
C35 C36 C41 111.1(4)
C35 C36 C37 114.0(5)
C41 C36 C37 102.0(5)
C38 C37 C36 104.5(5)
C39 C38 C37 109.3(5)
C39 C38 C42 100.7(5)
C37 C38 C42 100.7(5)
C38 C39 C40 103.3(5)
C41 C40 C39 103.8(5)
C40 C41 C42 101.4(5)
C40 C41 C36 107.9(5)
C42 C41 C36 102.1(5)
C41 C42 C38 94.2(5)
C48 C43 C44 122.7(6)
C48 C43 S3 119.7(4)
C44 C43 S3 117.5(4)
C43 C44 C45 117.4(5)
C46 C45 C44 121.8(5)
C45 C46 C47 119.2(6)
C45 C46 C84 120.6(5)
C47 C46 C84 120.2(6)
C46 C47 C48 120.8(5)
C43 C48 C47 117.9(5)
C50 C49 O11 118.4(5)
C50 C49 C54 120.2(4)
O11 C49 C54 121.4(5)
C51 C50 C49 120.7(5)
C51 C50 Br5 118.1(4)
C49 C50 Br5 121.1(4)
C52 C51 C50 118.6(5)
C53 C52 C51 121.6(4)
C53 C52 Br6 120.7(4)
C51 C52 Br6 117.8(4)
C52 C53 C54 120.8(5)
C53 C54 C49 118.1(5)
C53 C54 C55 115.2(5)
C49 C54 C55 126.7(4)
O12 C55 C56 124.1(5)
O12 C55 C54 117.0(5)
C56 C55 C54 118.5(4)
C55 C56 C61 109.6(4)
C55 C56 C57 112.8(4)
C61 C56 C57 102.2(5)
C58 C57 C56 104.2(4)
C59 C58 C62 101.3(5)
C59 C58 C57 108.3(5)
C62 C58 C57 101.3(5)
C58 C59 C60 102.7(5)
C61 C60 C59 103.2(5)
C62 C61 C60 102.0(5)
C62 C61 C56 101.6(4)
C60 C61 C56 106.9(5)
C61 C62 C58 95.2(5)
C64 C63 C68 120.0(6)
C64 C63 S4 120.2(4)
C68 C63 S4 119.8(4)
C65 C64 C63 119.5(5)
C64 C65 C66 121.8(6)
C67 C66 C65 117.0(6)
C67 C66 C69 122.5(6)
C65 C66 C69 120.4(6)
C68 C67 C66 122.2(5)
C67 C68 C63 119.4(5)
C71 C70 C75 121.0(5)
C71 C70 O15 119.0(5)
C75 C70 O15 119.9(5)
C70 C71 C72 121.1(5)
C70 C71 Br7 120.6(4)
C72 C71 Br7 118.2(4)
C73 C72 C71 117.5(5)
C74 C73 C72 121.7(5)
C74 C73 Br8 120.7(4)
C72 C73 Br8 117.6(4)
C73 C74 C75 121.0(5)
C70 C75 C74 117.4(5)
C70 C75 C76 126.2(5)
C74 C75 C76 116.2(5)
O16 C76 C77 123.5(5)
O16 C76 C75 118.1(5)
C77 C76 C75 118.2(4)
C76 C77 C78 115.4(5)
C76 C77 C82 113.2(4)
C78 C77 C82 101.3(5)
C79 C78 C77 104.6(5)
C78 C79 C80 110.9(6)
C78 C79 C83 100.6(5)
C80 C79 C83 99.4(5)
C81 C80 C79 103.7(5)
C82 C81 C80 104.2(5)
C81 C82 C83 104.0(5)
C81 C82 C77 108.5(5)
C83 C82 C77 101.0(5)
C82 C83 C79 92.7(5)
O1 S1 O2 121.7(2)
O1 S1 O3 107.7(2)
O2 S1 O3 102.6(2)
O1 S1 C1 109.3(2)
O2 S1 C1 110.5(2)
O3 S1 C1 103.2(2)
O5 S2 O6 120.9(3)
O5 S2 O7 102.1(2)
O6 S2 O7 106.3(2)
O5 S2 C22 111.3(3)
O6 S2 C22 110.1(2)
O7 S2 C22 104.3(2)
O9 S3 O10 120.4(2)
O9 S3 O11 103.0(2)
O10 S3 O11 106.8(2)
O9 S3 C43 111.4(2)
O10 S3 C43 109.7(2)
O11 S3 C43 104.0(2)
O13 S4 O14 121.0(3)
O13 S4 O15 107.2(2)
O14 S4 O15 101.5(2)
O13 S4 C63 109.6(3)
O14 S4 C63 110.8(3)
O15 S4 C63 105.1(2)
C8 O3 S1 119.5(3)
C29 O7 S2 119.1(3)
C49 O11 S3 119.7(3)
C70 O15 S4 120.7(3)

loop_
_geom_bond_atom_site_label_1
_geom_bond_atom_site_label_2
_geom_bond_distance
C1 C2 1.379(7)
C1 C6 1.392(7)
C1 S1 1.740(6)
C2 C3 1.390(9)
C3 C4 1.405(8)
C4 C5 1.387(8)
C4 C7 1.478(9)
C5 C6 1.383(8)
C8 O3 1.393(6)
C8 C9 1.398(8)
C8 C13 1.400(8)
C9 C10 1.380(8)
C9 Br2 1.879(5)
C10 C11 1.370(8)
C11 C12 1.390(8)
C11 Br1 1.903(5)
C12 C13 1.388(7)
C13 C14 1.517(8)
C14 O4 1.208(6)
C14 C15 1.520(8)
C15 C16 1.532(8)
C15 C20 1.552(8)
C16 C17 1.514(9)
C17 C18 1.510(10)
C17 C21 1.532(9)
C18 C19 1.542(10)
C19 C20 1.531(9)
C20 C21 1.532(9)
C22 C27 1.375(8)
C22 C23 1.399(8)
C22 S2 1.742(6)
C23 C24 1.361(9)
C24 C25 1.386(8)
C25 C26 1.386(8)
C25 C28 1.527(9)
C26 C27 1.394(9)
C29 O7 1.387(6)
C29 C30 1.398(8)
C29 C34 1.399(8)
C30 C31 1.392(7)
C30 Br4 1.878(5)
C31 C32 1.388(8)
C32 C33 1.368(8)
C32 Br3 1.897(5)
C33 C34 1.400(7)
C34 C35 1.537(8)
C35 O8 1.200(6)
C35 C36 1.514(7)
C36 C41 1.548(9)
C36 C37 1.551(7)
C37 C38 1.529(9)
C38 C39 1.521(9)
C38 C42 1.552(8)
C39 C40 1.541(8)
C40 C41 1.526(9)
C41 C42 1.525(8)
C43 C48 1.375(8)
C43 C44 1.379(7)
C43 S3 1.746(6)
C44 C45 1.385(9)
C45 C46 1.368(8)
C46 C47 1.380(8)
C46 C84 1.519(9)
C47 C48 1.391(9)
C49 C50 1.391(8)
C49 O11 1.397(6)
C49 C54 1.410(8)
C50 C51 1.390(7)
C50 Br5 1.877(5)
C51 C52 1.387(8)
C52 C53 1.368(8)
C52 Br6 1.891(5)
C53 C54 1.399(7)
C54 C55 1.521(7)
C55 O12 1.189(6)
C55 C56 1.512(8)
C56 C61 1.549(8)
C56 C57 1.554(8)
C57 C58 1.541(9)
C58 C59 1.532(8)
C58 C62 1.533(8)
C59 C60 1.570(9)
C60 C61 1.543(8)
C61 C62 1.529(9)
C63 C64 1.396(8)
C63 C68 1.399(8)
C63 S4 1.740(6)
C64 C65 1.360(10)
C65 C66 1.424(8)
C66 C67 1.387(8)
C66 C69 1.465(10)
C67 C68 1.371(9)
C70 C71 1.377(8)
C70 C75 1.397(8)
C70 O15 1.406(6)
C71 C72 1.400(7)
C71 Br7 1.877(5)
C72 C73 1.383(8)
C73 C74 1.373(8)
C73 Br8 1.889(5)
C74 C75 1.400(8)
C75 C76 1.522(8)
C76 O16 1.195(6)
C76 C77 1.517(8)
C77 C78 1.557(8)
C77 C82 1.577(9)
C78 C79 1.501(10)
C79 C80 1.531(10)
C79 C83 1.590(10)
C80 C81 1.517(9)
C81 C82 1.486(9)
C82 C83 1.511(9)
S1 O1 1.415(4)
S1 O2 1.425(4)
S1 O3 1.634(4)
S2 O5 1.421(4)
S2 O6 1.431(4)
S2 O7 1.631(4)
S3 O9 1.417(4)
S3 O10 1.426(4)
S3 O11 1.623(4)
S4 O13 1.416(4)
S4 O14 1.424(4)
S4 O15 1.626(4)

loop_
_geom_torsion_atom_site_label_1
_geom_torsion_atom_site_label_2
_geom_torsion_atom_site_label_3
_geom_torsion_atom_site_label_4
_geom_torsion
C6 C1 C2 C3 -0.8(8)
S1 C1 C2 C3 176.8(4)
C1 C2 C3 C4 0.2(9)
C2 C3 C4 C5 0.5(8)
C2 C3 C4 C7 -178.1(6)
C3 C4 C5 C6 -0.6(8)
C7 C4 C5 C6 177.9(5)
C4 C5 C6 C1 0.0(8)
C2 C1 C6 C5 0.7(8)
S1 C1 C6 C5 -177.0(4)
O3 C8 C9 C10 178.5(5)
C13 C8 C9 C10 1.6(8)
O3 C8 C9 Br2 -0.8(7)
C13 C8 C9 Br2 -177.7(4)
C8 C9 C10 C11 0.4(8)
Br2 C9 C10 C11 179.7(4)
C9 C10 C11 C12 -0.8(8)
C9 C10 C11 Br1 178.3(4)
C10 C11 C12 C13 -0.8(8)
Br1 C11 C12 C13 -179.9(4)
C11 C12 C13 C8 2.9(7)
C11 C12 C13 C14 -174.3(5)
O3 C8 C13 C12 -179.9(4)
C9 C8 C13 C12 -3.2(7)
O3 C8 C13 C14 -3.0(8)
C9 C8 C13 C14 173.7(5)
C12 C13 C14 O4 -39.1(7)
C8 C13 C14 O4 143.9(5)
C12 C13 C14 C15 133.6(5)
C8 C13 C14 C15 -43.4(7)
O4 C14 C15 C16 -11.6(8)
C13 C14 C15 C16 176.2(5)
O4 C14 C15 C20 101.1(6)
C13 C14 C15 C20 -71.1(6)
C14 C15 C16 C17 115.8(6)
C20 C15 C16 C17 -0.5(6)
C15 C16 C17 C18 71.3(6)
C15 C16 C17 C21 -35.2(6)
C16 C17 C18 C19 -69.7(7)
C21 C17 C18 C19 36.9(7)
C17 C18 C19 C20 -1.7(7)
C18 C19 C20 C21 -34.0(7)
C18 C19 C20 C15 72.2(7)
C14 C15 C20 C21 -84.6(5)
C16 C15 C20 C21 35.9(6)
C14 C15 C20 C19 168.7(5)
C16 C15 C20 C19 -70.8(6)
C19 C20 C21 C17 55.2(6)
C15 C20 C21 C17 -56.0(5)
C18 C17 C21 C20 -56.2(6)
C16 C17 C21 C20 55.8(6)
C27 C22 C23 C24 2.1(8)
S2 C22 C23 C24 -176.4(4)
C22 C23 C24 C25 -0.9(8)
C23 C24 C25 C26 0.2(8)
C23 C24 C25 C28 179.8(5)
C24 C25 C26 C27 -0.7(8)
C28 C25 C26 C27 179.7(5)
C23 C22 C27 C26 -2.6(8)
S2 C22 C27 C26 176.0(4)
C25 C26 C27 C22 1.8(8)
O7 C29 C30 C31 -176.3(5)
C34 C29 C30 C31 -1.8(8)
O7 C29 C30 Br4 3.0(7)
C34 C29 C30 Br4 177.4(4)
C29 C30 C31 C32 -1.6(8)
Br4 C30 C31 C32 179.1(4)
C30 C31 C32 C33 2.1(8)
C30 C31 C32 Br3 -177.9(4)
C31 C32 C33 C34 0.9(8)
Br3 C32 C33 C34 -179.1(4)
O7 C29 C34 C33 179.1(4)
C30 C29 C34 C33 4.8(7)
O7 C29 C34 C35 2.5(8)
C30 C29 C34 C35 -171.8(5)
C32 C33 C34 C29 -4.4(8)
C32 C33 C34 C35 172.6(5)
C29 C34 C35 O8 -145.0(5)
C33 C34 C35 O8 38.3(7)
C29 C34 C35 C36 40.6(7)
C33 C34 C35 C36 -136.1(5)
O8 C35 C36 C41 -26.6(7)
C34 C35 C36 C41 147.4(5)
O8 C35 C36 C37 -141.2(6)
C34 C35 C36 C37 32.9(7)
C35 C36 C37 C38 120.6(5)
C41 C36 C37 C38 0.8(6)
C36 C37 C38 C39 69.9(6)
C36 C37 C38 C42 -35.6(6)
C37 C38 C39 C40 -69.1(6)
C42 C38 C39 C40 36.3(6)
C38 C39 C40 C41 -1.6(7)
C39 C40 C41 C42 -34.4(6)
C39 C40 C41 C36 72.4(6)
C35 C36 C41 C40 167.0(5)
C37 C36 C41 C40 -71.1(6)
C35 C36 C41 C42 -86.7(5)
C37 C36 C41 C42 35.2(5)
C40 C41 C42 C38 55.3(6)
C36 C41 C42 C38 -56.0(5)
C39 C38 C42 C41 -56.4(6)
C37 C38 C42 C41 55.8(5)
C48 C43 C44 C45 -0.1(7)
S3 C43 C44 C45 -176.2(4)
C43 C44 C45 C46 1.8(8)
C44 C45 C46 C47 -2.7(8)
C44 C45 C46 C84 178.8(5)
C45 C46 C47 C48 1.9(8)
C84 C46 C47 C48 -179.5(5)
C44 C43 C48 C47 -0.5(8)
S3 C43 C48 C47 175.5(4)
C46 C47 C48 C43 -0.4(8)
O11 C49 C50 C51 176.8(4)
C54 C49 C50 C51 -1.6(8)
O11 C49 C50 Br5 -1.8(7)
C54 C49 C50 Br5 179.7(4)
C49 C50 C51 C52 2.4(7)
Br5 C50 C51 C52 -178.9(4)
C50 C51 C52 C53 -1.2(8)
C50 C51 C52 Br6 179.4(4)
C51 C52 C53 C54 -0.7(8)
Br6 C52 C53 C54 178.7(4)
C52 C53 C54 C49 1.4(7)
C52 C53 C54 C55 -175.9(5)
C50 C49 C54 C53 -0.3(7)
O11 C49 C54 C53 -178.7(4)
C50 C49 C54 C55 176.7(5)
O11 C49 C54 C55 -1.7(8)
C53 C54 C55 O12 -39.1(7)
C49 C54 C55 O12 143.9(5)
C53 C54 C55 C56 133.9(5)
C49 C54 C55 C56 -43.2(7)
O12 C55 C56 C61 104.4(6)
C54 C55 C56 C61 -68.0(6)
O12 C55 C56 C57 -8.8(8)
C54 C55 C56 C57 178.9(4)
C55 C56 C57 C58 116.2(5)
C61 C56 C57 C58 -1.4(5)
C56 C57 C58 C59 72.5(5)
C56 C57 C58 C62 -33.5(5)
C62 C58 C59 C60 37.6(6)
C57 C58 C59 C60 -68.4(6)
C58 C59 C60 C61 -3.5(7)
C59 C60 C61 C62 -31.9(6)
C59 C60 C61 C56 74.3(6)
C55 C56 C61 C62 -83.8(5)
C57 C56 C61 C62 36.0(5)
C55 C56 C61 C60 169.7(5)
C57 C56 C61 C60 -70.5(5)
C60 C61 C62 C58 54.3(5)
C56 C61 C62 C58 -56.1(5)
C59 C58 C62 C61 -56.7(6)
C57 C58 C62 C61 54.7(5)
C68 C63 C64 C65 0.3(8)
S4 C63 C64 C65 178.6(4)
C63 C64 C65 C66 -1.2(9)
C64 C65 C66 C67 1.5(8)
C64 C65 C66 C69 -176.8(6)
C65 C66 C67 C68 -1.0(8)
C69 C66 C67 C68 177.4(6)
C66 C67 C68 C63 0.1(8)
C64 C63 C68 C67 0.2(8)
S4 C63 C68 C67 -178.1(4)
C75 C70 C71 C72 -0.8(8)
O15 C70 C71 C72 -176.9(5)
C75 C70 C71 Br7 175.9(4)
O15 C70 C71 Br7 -0.2(7)
C70 C71 C72 C73 -3.5(8)
Br7 C71 C72 C73 179.7(4)
C71 C72 C73 C74 4.4(8)
C71 C72 C73 Br8 -175.8(4)
C72 C73 C74 C75 -0.9(8)
Br8 C73 C74 C75 179.3(4)
C71 C70 C75 C74 4.2(8)
O15 C70 C75 C74 -179.7(5)
C71 C70 C75 C76 -170.8(5)
O15 C70 C75 C76 5.3(8)
C73 C74 C75 C70 -3.4(8)
C73 C74 C75 C76 172.1(5)
C70 C75 C76 O16 -145.5(5)
C74 C75 C76 O16 39.5(7)
C70 C75 C76 C77 39.7(7)
C74 C75 C76 C77 -135.3(5)
O16 C76 C77 C78 -139.7(6)
C75 C76 C77 C78 34.8(7)
O16 C76 C77 C82 -23.7(8)
C75 C76 C77 C82 150.8(5)
C76 C77 C78 C79 122.7(6)
C82 C77 C78 C79 0.1(6)
C77 C78 C79 C80 68.6(7)
C77 C78 C79 C83 -35.9(6)
C78 C79 C80 C81 -67.8(7)
C83 C79 C80 C81 37.4(6)
C79 C80 C81 C82 -3.9(7)
C80 C81 C82 C83 -33.7(7)
C80 C81 C82 C77 73.2(6)
C76 C77 C82 C81 164.9(5)
C78 C77 C82 C81 -71.0(6)
C76 C77 C82 C83 -86.2(5)
C78 C77 C82 C83 37.9(6)
C81 C82 C83 C79 54.7(6)
C77 C82 C83 C79 -57.8(5)
C78 C79 C83 C82 58.3(6)
C80 C79 C83 C82 -55.2(6)
C2 C1 S1 O1 158.1(4)
C6 C1 S1 O1 -24.2(5)
C2 C1 S1 O2 21.6(5)
C6 C1 S1 O2 -160.7(4)
C2 C1 S1 O3 -87.4(4)
C6 C1 S1 O3 90.2(4)
C27 C22 S2 O5 160.5(4)
C23 C22 S2 O5 -21.0(5)
C27 C22 S2 O6 23.6(5)
C23 C22 S2 O6 -157.8(4)
C27 C22 S2 O7 -90.1(4)
C23 C22 S2 O7 88.4(4)
C48 C43 S3 O9 19.7(5)
C44 C43 S3 O9 -164.1(4)
C48 C43 S3 O10 155.5(4)
C44 C43 S3 O10 -28.2(5)
C48 C43 S3 O11 -90.6(4)
C44 C43 S3 O11 85.7(4)
C64 C63 S4 O13 21.7(5)
C68 C63 S4 O13 -160.0(4)
C64 C63 S4 O14 157.8(4)
C68 C63 S4 O14 -23.9(5)
C64 C63 S4 O15 -93.3(4)
C68 C63 S4 O15 85.0(4)
C9 C8 O3 S1 110.9(4)
C13 C8 O3 S1 -72.3(6)
O1 S1 O3 C8 40.2(5)
O2 S1 O3 C8 169.7(4)
C1 S1 O3 C8 -75.4(4)
C30 C29 O7 S2 -108.6(5)
C34 C29 O7 S2 77.0(6)
O5 S2 O7 C29 -171.0(4)
O6 S2 O7 C29 -43.4(4)
C22 S2 O7 C29 72.9(4)
C50 C49 O11 S3 108.0(5)
C54 C49 O11 S3 -73.5(6)
O9 S3 O11 C49 172.7(4)
O10 S3 O11 C49 45.0(4)
C43 S3 O11 C49 -71.0(4)
C71 C70 O15 S4 -109.9(5)
C75 C70 O15 S4 73.9(6)
O13 S4 O15 C70 -41.3(5)
O14 S4 O15 C70 -169.2(4)
C63 S4 O15 C70 75.3(4)
